data_7219689
loop_
_publ_author_name
'Zhang, Lina'
'Zhang, Chao'
'Zhang, Bin'
'Du, Chenxia'
'Hou, Hongwei'

_publ_section_title
;
 Two series of pH-dependent lanthanide complexes showing solvent-induced
 single crystal to single crystal transformation, sorption and
 luminescence properties
;
_journal_issue 14
_journal_name_full CrystEngComm
_journal_page_first 2837
_journal_paper_doi 10.1039/C5CE00263J
_journal_volume 17
_journal_year 2015
_chemical_formula_moiety 'C73.5 H56.5 N1.5 O22 Pr2, C3 H7 N O, C3 N O'
_chemical_formula_sum 'C79.5 H71.5 N3.5 O24 Pr2'
_chemical_formula_weight 1741.66
_chemical_name_systematic
;
 ? 
;
_space_group_crystal_system monoclinic
_space_group_IT_number 14
_space_group_name_Hall '-P 2ybc'
_space_group_name_H-M_alt 'P 1 21/c 1'
_symmetry_space_group_name_Hall '-P 2ybc'
_symmetry_space_group_name_H-M 'P 1 21/c 1'
_atom_sites_solution_hydrogens geom
_atom_sites_solution_primary direct
_atom_sites_solution_secondary difmap
_audit_creation_date 2014-12-17
_audit_creation_method
;
  Olex2 1.2
  (compiled 2012.05.09 svn.r2324, GUI svn.r4230)
;
_audit_update_record
;
2015-01-16 deposited with the CCDC.
2015-03-02 downloaded from the CCDC.
;
_cell_angle_alpha 90.00
_cell_angle_beta 107.0122(12)
_cell_angle_gamma 90.00
_cell_formula_units_Z 4
_cell_length_a 14.26463(15)
_cell_length_b 29.8504(3)
_cell_length_c 18.2812(2)
_cell_measurement_reflns_used 14085
_cell_measurement_temperature 291(2)
_cell_measurement_theta_max 29.2105
_cell_measurement_theta_min 2.8650
_cell_volume 7443.61(14)
_computing_cell_refinement
;
CrysAlisPro, Agilent Technologies,
Version 1.171.36.21 (release 14-08-2012 CrysAlis171 .NET)
(compiled Sep 14 2012,17:21:16)
;
_computing_data_collection
;
CrysAlisPro, Agilent Technologies,
Version 1.171.36.21 (release 14-08-2012 CrysAlis171 .NET)
(compiled Sep 14 2012,17:21:16)
;
_computing_data_reduction
;
CrysAlisPro, Agilent Technologies,
Version 1.171.36.21 (release 14-08-2012 CrysAlis171 .NET)
(compiled Sep 14 2012,17:21:16)
;
_computing_molecular_graphics
;
O. V. Dolomanov, L. J. Bourhis, R. J. Gildea, J. A. K. Howard and H. Puschmann,
OLEX2: a complete structure solution, refinement and analysis program.
J. Appl. Cryst. (2009). 42, 339-341.
;
_computing_publication_material
;
O. V. Dolomanov, L. J. Bourhis, R. J. Gildea, J. A. K. Howard and H. Puschmann,
OLEX2: a complete structure solution, refinement and analysis program.
J. Appl. Cryst. (2009). 42, 339-341.
;
_computing_structure_refinement
;
XL, G.M. Sheldrick, Acta Cryst.
(2008). A64, 112-122
;
_computing_structure_solution
;
XS, G.M. Sheldrick, Acta Cryst.
(2008). A64, 112-122
;
_diffrn_ambient_temperature 291.15
_diffrn_detector_area_resol_mean 16.2312
_diffrn_measured_fraction_theta_full 0.990
_diffrn_measured_fraction_theta_max 0.990
_diffrn_measurement_details
;
  1 omega   -3.00   25.00   0.5000   23.0000
omega____ theta____ kappa____ phi______ frames
    -      -17.1323  -99.0000  150.0000 56

  2 omega  -48.00   39.00   0.5000   23.0000
omega____ theta____ kappa____ phi______ frames
    -       19.7104  -57.0000  -30.0000 174

  3 omega  -10.00   23.00   0.5000   23.0000
omega____ theta____ kappa____ phi______ frames
    -       19.7104  -57.0000  150.0000 66

  4 omega    9.00   89.00   0.5000   23.0000
omega____ theta____ kappa____ phi______ frames
    -       19.7104   57.0000  120.0000 160
;
_diffrn_measurement_device_type 'Xcalibur, Eos, Gemini'
_diffrn_measurement_method '\w scans'
_diffrn_orient_matrix_UB_11 0.0408611000
_diffrn_orient_matrix_UB_12 -0.0020858000
_diffrn_orient_matrix_UB_13 0.0330671000
_diffrn_orient_matrix_UB_21 0.0018029000
_diffrn_orient_matrix_UB_22 0.0236493000
_diffrn_orient_matrix_UB_23 0.0042456000
_diffrn_orient_matrix_UB_31 -0.0320904000
_diffrn_orient_matrix_UB_32 -0.0013564000
_diffrn_orient_matrix_UB_33 0.0230978000
_diffrn_radiation_monochromator graphite
_diffrn_radiation_type 'Mo K\a'
_diffrn_radiation_wavelength 0.7107
_diffrn_reflns_av_R_equivalents 0.0234
_diffrn_reflns_av_unetI/netI 0.0390
_diffrn_reflns_limit_h_max 18
_diffrn_reflns_limit_h_min -18
_diffrn_reflns_limit_k_max 22
_diffrn_reflns_limit_k_min -37
_diffrn_reflns_limit_l_max 23
_diffrn_reflns_limit_l_min -21
_diffrn_reflns_number 32578
_diffrn_reflns_theta_full 26.73
_diffrn_reflns_theta_max 26.73
_diffrn_reflns_theta_min 2.95
_diffrn_source 'Enhance (Mo) X-ray Source'
_exptl_absorpt_coefficient_mu 1.376
_exptl_absorpt_correction_T_max 0.84020
_exptl_absorpt_correction_T_min 0.80811
_exptl_absorpt_correction_type multi-scan
_exptl_absorpt_process_details
;
CrysAlisPro, Agilent Technologies,
Version 1.171.36.21 (release 14-08-2012 CrysAlis171 .NET)
(compiled Sep 14 2012,17:21:16)
Empirical absorption correction using spherical harmonics,
 implemented in SCALE3 ABSPACK scaling algorithm.
;
_exptl_crystal_colour 'pale yellow'
_exptl_crystal_density_diffrn 1.547
_exptl_crystal_density_method 'not measured'
_exptl_crystal_description prism
_exptl_crystal_F_000 3500
_exptl_crystal_size_max 0.20
_exptl_crystal_size_mid 0.15
_exptl_crystal_size_min 0.15
_refine_diff_density_max 1.071
_refine_diff_density_min -0.663
_refine_diff_density_rms 0.085
_refine_ls_extinction_method none
_refine_ls_goodness_of_fit_ref 1.017
_refine_ls_hydrogen_treatment noref
_refine_ls_matrix_type full
_refine_ls_number_parameters 1012
_refine_ls_number_reflns 15633
_refine_ls_number_restraints 93
_refine_ls_restrained_S_all 1.031
_refine_ls_R_factor_all 0.0514
_refine_ls_R_factor_gt 0.0369
_refine_ls_shift/su_max 0.024
_refine_ls_shift/su_mean 0.001
_refine_ls_structure_factor_coef Fsqd
_refine_ls_weighting_details 'calc w=1/[\s^2^(Fo^2^)+(0.0311P)^2^+13.3200P] where P=(Fo^2^+2Fc^2^)/3'
_refine_ls_weighting_scheme calc
_refine_ls_wR_factor_gt 0.0812
_refine_ls_wR_factor_ref 0.0873
_reflns_number_gt 12669
_reflns_number_total 15633
_reflns_threshold_expression >2sigma(I)
_cod_data_source_file c5ce00263j2.cif
_cod_data_source_block Pr-p21c
_cod_depositor_comments 'Adding full bibliography for 7219688--7219700.cif.'
_cod_original_cell_volume 7443.61(15)
_cod_original_formula_sum 'C79.50 H71.50 N3.50 O24 Pr2'
_cod_database_code 7219689
_chemical_oxdiff_formula C30H3O6N2Pr2
_reflns_odcompleteness_completeness 99.83
_reflns_odcompleteness_iscentric 1
_reflns_odcompleteness_theta 26.32

loop_
_space_group_symop_id
_space_group_symop_operation_xyz
1 'x, y, z'
2 '-x, y+1/2, -z+1/2'
3 '-x, -y, -z'
4 'x, -y-1/2, z-1/2'

loop_
_atom_site_label
_atom_site_type_symbol
_atom_site_fract_x
_atom_site_fract_y
_atom_site_fract_z
_atom_site_U_iso_or_equiv
_atom_site_adp_type
_atom_site_occupancy
_atom_site_symmetry_multiplicity
_atom_site_calc_flag
_atom_site_refinement_flags
_atom_site_disorder_assembly
_atom_site_disorder_group
Pr1 Pr 0.312898(8) 0.256892(4) 0.175717(8) 0.02271(3) Uani 1 1 d . . .
Pr2 Pr 0.173654(9) 0.331119(4) 0.322843(8) 0.02381(3) Uani 1 1 d . . .
O1 O 0.34919(12) 0.32080(8) 0.37922(13) 0.0492(6) Uani 1 1 d . . .
O2 O 0.40814(13) 0.27871(8) 0.30236(12) 0.0480(6) Uani 1 1 d . . .
O3 O 0.59006(13) 0.25972(8) 0.33654(11) 0.0568(7) Uani 1 1 d . . .
H3 H 0.5320 0.2601 0.3117 0.085 Uiso 1 1 calc R . .
O4 O 1.12866(16) 0.19880(7) 0.69310(12) 0.0529(7) Uani 1 1 d . . .
O5 O 1.13644(13) 0.24942(9) 0.60885(13) 0.0555(7) Uani 1 1 d . . .
O6 O 0.98259(12) 0.27545(7) 0.50533(11) 0.0401(5) Uani 1 1 d . . .
H6 H 1.0384 0.2773 0.5344 0.060 Uiso 1 1 calc R . .
O7 O 0.17051(15) 0.25125(6) 0.33431(12) 0.0439(6) Uani 1 1 d . . .
O8 O 0.24389(13) 0.21327(6) 0.26197(11) 0.0401(5) Uani 1 1 d . . .
O9 O 0.24280(13) 0.12643(6) 0.27311(13) 0.0471(6) Uani 1 1 d . . .
H9 H 0.2617 0.1510 0.2632 0.071 Uiso 1 1 calc R . .
O10 O 0.16040(13) 0.40270(6) 0.38864(11) 0.0421(5) Uani 1 1 d . . .
O11 O 0.06160(13) 0.39855(6) 0.27131(11) 0.0400(5) Uani 1 1 d . . .
O12 O -0.05033(14) 0.46468(6) 0.21271(11) 0.0401(5) Uani 1 1 d . . .
H12 H -0.0205 0.4410 0.2148 0.060 Uiso 1 1 calc R . .
O13 O 0.31990(14) 0.33802(6) 0.17406(12) 0.0451(6) Uani 1 1 d . . .
O14 O 0.25465(13) 0.37748(7) 0.24964(12) 0.0424(5) Uani 1 1 d . . .
O15 O 0.27660(14) 0.46285(7) 0.25982(13) 0.0563(6) Uani 1 1 d . . .
H15 H 0.2594 0.4380 0.2702 0.084 Uiso 1 1 calc R . .
O16 O 0.30255(14) 0.18216(6) 0.10928(11) 0.0401(5) Uani 1 1 d . . .
O17 O 0.41456(13) 0.18559(6) 0.22112(11) 0.0371(5) Uani 1 1 d . . .
O18 O 0.54119(14) 0.12328(6) 0.26561(11) 0.0422(6) Uani 1 1 d . . .
H18 H 0.5151 0.1478 0.2651 0.063 Uiso 1 1 calc R . .
O19 O 0.47400(14) 0.26581(8) 0.15512(14) 0.0576(7) Uani 1 1 d . . .
O20 O 0.28275(17) 0.27694(7) 0.03552(12) 0.0524(6) Uani 1 1 d . . .
O21 O 0.00601(13) 0.31492(8) 0.33834(15) 0.0597(7) Uani 1 1 d . . .
H21A H 0.0099 0.3106 0.3866 0.090 Uiso 1 1 d R . .
H21B H -0.0335 0.3376 0.3215 0.090 Uiso 1 1 d R . .
O22 O 0.19220(14) 0.30734(7) 0.46003(11) 0.0407(5) Uani 1 1 d . . .
H22A H 0.2148 0.2791 0.4685 0.061 Uiso 1 1 d R . .
H22B H 0.2347 0.3250 0.4941 0.061 Uiso 1 1 d R . .
O23 O 0.83173(18) 0.35699(11) 0.30093(18) 0.0862(10) Uani 1 1 d . . .
O24 O 0.1477(8) 0.3548(4) 0.0185(7) 0.193(3) Uiso 0.478(6) 1 d P A 1
O24A O 0.2338(8) 0.4448(4) -0.0187(6) 0.193(3) Uiso 0.522(6) 1 d P A 2
N1 N 0.63528(17) 0.27040(10) 0.16673(16) 0.0557(7) Uani 1 1 d U . .
N2 N 0.3670(4) 0.3181(2) -0.0249(3) 0.0587(14) Uani 0.50 1 d PU . .
N3 N 0.7338(2) 0.41522(11) 0.30815(19) 0.0690(8) Uani 1 1 d U . .
N4 N 0.1361(3) 0.42245(17) 0.0256(3) 0.1361(18) Uiso 1 1 d D A .
C1 C 0.41916(17) 0.30223(10) 0.36240(16) 0.0365(7) Uani 1 1 d . . .
C2 C 0.52121(17) 0.30698(10) 0.41563(15) 0.0331(7) Uani 1 1 d . . .
C3 C 0.53694(18) 0.33284(9) 0.48017(15) 0.0343(7) Uani 1 1 d . . .
H3A H 0.4836 0.3458 0.4917 0.041 Uiso 1 1 calc R . .
C4 C 0.63204(17) 0.34028(9) 0.52943(15) 0.0316(7) Uani 1 1 d . . .
C5 C 0.6480(2) 0.36856(11) 0.59342(17) 0.0442(8) Uani 1 1 d . . .
H5 H 0.5946 0.3812 0.6050 0.053 Uiso 1 1 calc R . .
C6 C 0.7409(2) 0.37785(12) 0.63908(18) 0.0520(9) Uani 1 1 d . . .
H6A H 0.7504 0.3964 0.6815 0.062 Uiso 1 1 calc R . .
C7 C 0.8213(2) 0.35898(11) 0.62076(18) 0.0468(9) Uani 1 1 d . . .
H7 H 0.8846 0.3659 0.6505 0.056 Uiso 1 1 calc R . .
C8 C 0.80854(18) 0.33073(10) 0.56038(16) 0.0356(7) Uani 1 1 d . . .
H8 H 0.8633 0.3184 0.5502 0.043 Uiso 1 1 calc R . .
C9 C 0.71363(16) 0.31952(9) 0.51227(14) 0.0275(6) Uani 1 1 d . . .
C10 C 0.69796(16) 0.29050(9) 0.44815(14) 0.0270(6) Uani 1 1 d . . .
C11 C 0.60347(17) 0.28555(10) 0.40024(15) 0.0328(7) Uani 1 1 d . . .
C12 C 0.78279(17) 0.26771(10) 0.42851(14) 0.0327(7) Uani 1 1 d . . .
H12A H 0.8290 0.2905 0.4235 0.039 Uiso 1 1 calc R . .
H12B H 0.7578 0.2532 0.3792 0.039 Uiso 1 1 calc R . .
C13 C 1.08925(19) 0.22035(10) 0.63303(16) 0.0384(8) Uani 1 1 d . . .
C14 C 0.98587(17) 0.21095(9) 0.58712(15) 0.0322(7) Uani 1 1 d . . .
C15 C 0.93953(19) 0.17355(10) 0.60195(16) 0.0391(7) Uani 1 1 d . . .
H15A H 0.9713 0.1553 0.6429 0.047 Uiso 1 1 calc R . .
C16 C 0.8444(2) 0.16207(10) 0.55637(18) 0.0426(8) Uani 1 1 d . . .
C17 C 0.8024(2) 0.12005(12) 0.5640(2) 0.0638(10) Uani 1 1 d . . .
H17 H 0.8358 0.1003 0.6021 0.077 Uiso 1 1 calc R . .
C18 C 0.7132(3) 0.10844(13) 0.5157(2) 0.0720(12) Uani 1 1 d . . .
H18A H 0.6869 0.0804 0.5199 0.086 Uiso 1 1 calc R . .
C19 C 0.6619(2) 0.13807(13) 0.4608(2) 0.0671(11) Uani 1 1 d . . .
H19 H 0.6010 0.1297 0.4285 0.081 Uiso 1 1 calc R . .
C20 C 0.69838(19) 0.17941(11) 0.45262(19) 0.0482(9) Uani 1 1 d . . .
H20 H 0.6612 0.1992 0.4162 0.058 Uiso 1 1 calc R . .
C21 C 0.79264(17) 0.19254(10) 0.49930(15) 0.0327(7) Uani 1 1 d . . .
C22 C 0.83764(16) 0.23304(9) 0.48659(14) 0.0279(6) Uani 1 1 d . . .
C23 C 0.93566(16) 0.23985(9) 0.52609(14) 0.0284(6) Uani 1 1 d . . .
C24 C 0.18516(19) 0.21614(9) 0.30158(15) 0.0310(7) Uani 1 1 d . . .
C25 C 0.12952(19) 0.17538(9) 0.31034(15) 0.0313(6) Uani 1 1 d . . .
C26 C 0.0447(2) 0.17977(10) 0.33100(16) 0.0394(7) Uani 1 1 d . . .
H26 H 0.0255 0.2081 0.3421 0.047 Uiso 1 1 calc R . .
C27 C -0.01344(19) 0.14268(10) 0.33574(17) 0.0401(7) Uani 1 1 d . . .
C28 C -0.1018(2) 0.14745(12) 0.3564(2) 0.0591(9) Uani 1 1 d . . .
H28 H -0.1218 0.1758 0.3668 0.071 Uiso 1 1 calc R . .
C29 C -0.1573(2) 0.11129(13) 0.3611(2) 0.0644(10) Uani 1 1 d . . .
H29 H -0.2156 0.1150 0.3734 0.077 Uiso 1 1 calc R . .
C30 C -0.1271(2) 0.06874(12) 0.34744(19) 0.0556(9) Uani 1 1 d . . .
H30 H -0.1647 0.0441 0.3520 0.067 Uiso 1 1 calc R . .
C31 C -0.0431(2) 0.06248(11) 0.32748(17) 0.0442(8) Uani 1 1 d . . .
H31 H -0.0246 0.0336 0.3186 0.053 Uiso 1 1 calc R . .
C32 C 0.01657(18) 0.09905(10) 0.31998(15) 0.0349(7) Uani 1 1 d . . .
C33 C 0.10391(18) 0.09413(9) 0.29713(16) 0.0318(6) Uani 1 1 d . . .
C34 C 0.15814(18) 0.13144(9) 0.29332(16) 0.0335(7) Uani 1 1 d . . .
C35 C 0.13558(18) 0.04817(9) 0.27605(16) 0.0338(7) Uani 1 1 d . . .
H35A H 0.1973 0.0514 0.2643 0.041 Uiso 1 1 calc R . .
H35B H 0.1468 0.0286 0.3201 0.041 Uiso 1 1 calc R . .
C36 C 0.09403(18) 0.41969(9) 0.33450(16) 0.0331(7) Uani 1 1 d . . .
C37 C 0.05179(18) 0.46436(9) 0.34381(16) 0.0327(7) Uani 1 1 d . . .
C38 C 0.08233(19) 0.48595(10) 0.41271(17) 0.0392(8) Uani 1 1 d . . .
H38 H 0.1300 0.4726 0.4527 0.047 Uiso 1 1 calc R . .
C39 C 0.0437(2) 0.52798(10) 0.42495(16) 0.0380(7) Uani 1 1 d . . .
C40 C 0.0766(2) 0.55076(12) 0.49603(19) 0.0532(9) Uani 1 1 d . . .
H40 H 0.1274 0.5386 0.5352 0.064 Uiso 1 1 calc R . .
C41 C 0.0351(3) 0.59001(11) 0.5078(2) 0.0578(10) Uani 1 1 d . . .
H41 H 0.0590 0.6051 0.5540 0.069 Uiso 1 1 calc R . .
C42 C -0.0427(2) 0.60733(11) 0.45105(19) 0.0537(9) Uani 1 1 d . . .
H42 H -0.0728 0.6334 0.4606 0.064 Uiso 1 1 calc R . .
C43 C -0.0767(2) 0.58718(10) 0.38106(18) 0.0438(8) Uani 1 1 d . . .
H43 H -0.1293 0.5997 0.3439 0.053 Uiso 1 1 calc R . .
C44 C -0.03232(18) 0.54719(9) 0.36455(16) 0.0346(7) Uani 1 1 d . . .
C45 C -0.06147(17) 0.52611(9) 0.29181(16) 0.0321(7) Uani 1 1 d . . .
C46 C -0.02113(17) 0.48538(9) 0.28236(15) 0.0306(6) Uani 1 1 d . . .
C47 C 0.30682(19) 0.37407(9) 0.20459(16) 0.0325(7) Uani 1 1 d . B .
C48 C 0.35677(18) 0.41567(9) 0.18872(15) 0.0320(7) Uani 1 1 d U . .
C49 C 0.4098(4) 0.4141(2) 0.1381(3) 0.0307(8) Uani 0.489(3) 1 d PU B 1
H49 H 0.4132 0.3879 0.1116 0.037 Uiso 0.489(3) 1 calc PR B 1
C49A C 0.4339(4) 0.4113(2) 0.1556(3) 0.0307(8) Uani 0.511(3) 1 d PU B 2
H49A H 0.4494 0.3827 0.1426 0.037 Uiso 0.511(3) 1 calc PR B 2
C50 C 0.4599(4) 0.4531(2) 0.1264(4) 0.0325(9) Uani 0.489(3) 1 d P B 1
C50A C 0.4888(4) 0.4474(2) 0.1411(4) 0.0325(9) Uani 0.511(3) 1 d P B 2
C51 C 0.5209(5) 0.4495(3) 0.0746(4) 0.0577(13) Uani 0.489(3) 1 d P B 1
H51 H 0.5257 0.4225 0.0506 0.069 Uiso 0.489(3) 1 calc PR B 1
C51A C 0.5634(5) 0.4456(3) 0.1086(4) 0.0577(13) Uani 0.511(3) 1 d P B 2
H51A H 0.5780 0.4180 0.0910 0.069 Uiso 0.511(3) 1 calc PR B 2
C52 C 0.5697(5) 0.4858(3) 0.0624(4) 0.0624(13) Uani 0.489(3) 1 d P B 1
H52 H 0.6095 0.4837 0.0303 0.075 Uiso 0.489(3) 1 calc PR B 1
C52A C 0.6180(5) 0.4816(3) 0.1002(4) 0.0624(13) Uani 0.511(3) 1 d P B 2
H52A H 0.6694 0.4782 0.0789 0.075 Uiso 0.511(3) 1 calc PR B 2
C53 C 0.5621(5) 0.5272(2) 0.0972(4) 0.0506(12) Uani 0.489(3) 1 d P B 1
H53 H 0.5980 0.5515 0.0880 0.061 Uiso 0.489(3) 1 calc PR B 1
C53A C 0.5958(5) 0.5238(2) 0.1240(4) 0.0506(12) Uani 0.511(3) 1 d P B 2
H53A H 0.6297 0.5492 0.1168 0.061 Uiso 0.511(3) 1 calc PR B 2
C54 C 0.5043(4) 0.5331(2) 0.1437(3) 0.0344(9) Uani 0.489(3) 1 d P B 1
H54 H 0.4931 0.5613 0.1611 0.041 Uiso 0.489(3) 1 calc PR B 1
C54A C 0.5230(5) 0.5265(2) 0.1581(4) 0.0344(9) Uani 0.511(3) 1 d P B 2
H54A H 0.5144 0.5541 0.1787 0.041 Uiso 0.511(3) 1 calc PR B 2
C55 C 0.46009(19) 0.49225(9) 0.16527(16) 0.0363(7) Uani 1 1 d . . .
C56 C 0.39402(18) 0.49547(9) 0.20988(16) 0.0315(6) Uani 1 1 d . B .
C57 C 0.34142(18) 0.45816(9) 0.21857(16) 0.0340(7) Uani 1 1 d . B .
C58 C 0.38326(18) 0.53898(9) 0.24965(17) 0.0352(7) Uani 1 1 d . . .
H58A H 0.3341 0.5347 0.2761 0.042 Uiso 1 1 calc R B .
H58B H 0.3588 0.5617 0.2109 0.042 Uiso 1 1 calc R . .
C59 C 0.37290(18) 0.16417(9) 0.16028(15) 0.0319(7) Uani 1 1 d . . .
C60 C 0.40688(17) 0.11850(9) 0.14884(15) 0.0292(6) Uani 1 1 d . . .
C61 C 0.35804(18) 0.09386(9) 0.08591(16) 0.0349(7) Uani 1 1 d . . .
H61 H 0.3035 0.1063 0.0506 0.042 Uiso 1 1 calc R . .
C62 C 0.38799(19) 0.05037(9) 0.07323(16) 0.0353(7) Uani 1 1 d . . .
C63 C 0.3361(2) 0.02556(11) 0.00829(19) 0.0471(9) Uani 1 1 d . . .
H63 H 0.2830 0.0386 -0.0275 0.056 Uiso 1 1 calc R . .
C64 C 0.3624(2) -0.01735(11) -0.0030(2) 0.0553(10) Uani 1 1 d . . .
H64 H 0.3262 -0.0338 -0.0450 0.066 Uiso 1 1 calc R . .
C65 C 0.4447(2) -0.03588(11) 0.04967(19) 0.0532(9) Uani 1 1 d . . .
H65 H 0.4632 -0.0650 0.0420 0.064 Uiso 1 1 calc R . .
C66 C 0.4986(2) -0.01278(10) 0.11179(18) 0.0432(8) Uani 1 1 d . . .
H66 H 0.5541 -0.0260 0.1447 0.052 Uiso 1 1 calc R . .
C67 C 0.47147(18) 0.03137(9) 0.12747(16) 0.0342(7) Uani 1 1 d . . .
C68 C 0.52365(17) 0.05665(9) 0.19307(15) 0.0303(6) Uani 1 1 d . . .
C69 C 0.49104(17) 0.09942(9) 0.20332(15) 0.0301(6) Uani 1 1 d . . .
C70 C 0.5567(2) 0.24902(12) 0.1683(2) 0.0542(9) Uani 1 1 d . . .
H70 H 0.5630 0.2187 0.1802 0.065 Uiso 1 1 calc R . .
C71 C 0.6307(3) 0.31766(15) 0.1498(3) 0.0877(12) Uani 1 1 d U . .
H71A H 0.6125 0.3219 0.0954 0.132 Uiso 1 1 calc R . .
H71B H 0.6937 0.3310 0.1728 0.132 Uiso 1 1 calc R . .
H71C H 0.5827 0.3315 0.1699 0.132 Uiso 1 1 calc R . .
C72 C 0.7312(2) 0.24984(16) 0.1853(3) 0.0819(14) Uani 1 1 d U . .
H72A H 0.7738 0.2640 0.2298 0.123 Uiso 1 1 calc R . .
H72B H 0.7577 0.2534 0.1430 0.123 Uiso 1 1 calc R . .
H72C H 0.7257 0.2185 0.1953 0.123 Uiso 1 1 calc R . .
C73 C 0.3085(6) 0.3103(3) 0.0115(4) 0.074(2) Uani 0.50 1 d PU . .
H73 H 0.2780 0.3359 0.0224 0.089 Uiso 0.50 1 calc PR . .
C74 C 0.4203(6) 0.2861(3) -0.0411(4) 0.076(2) Uani 0.50 1 d PU . .
H74A H 0.4876 0.2903 -0.0121 0.114 Uiso 0.50 1 calc PR . .
H74B H 0.4146 0.2869 -0.0947 0.114 Uiso 0.50 1 calc PR . .
H74C H 0.3977 0.2577 -0.0284 0.114 Uiso 0.50 1 calc PR . .
C75 C 0.3877(6) 0.3595(3) -0.0528(4) 0.0715(17) Uani 0.50 1 d PU . .
H75A H 0.3337 0.3795 -0.0574 0.107 Uiso 0.50 1 calc PR . .
H75B H 0.3976 0.3554 -0.1021 0.107 Uiso 0.50 1 calc PR . .
H75C H 0.4459 0.3719 -0.0181 0.107 Uiso 0.50 1 calc PR . .
C76 C 0.8075(2) 0.39610(16) 0.2907(2) 0.0715(13) Uani 1 1 d . . .
H76 H 0.8447 0.4142 0.2685 0.086 Uiso 1 1 calc R . .
C77 C 0.6712(3) 0.38978(17) 0.3400(3) 0.0995(13) Uani 1 1 d U . .
H77A H 0.6724 0.4021 0.3888 0.149 Uiso 1 1 calc R . .
H77B H 0.6934 0.3593 0.3464 0.149 Uiso 1 1 calc R . .
H77C H 0.6055 0.3908 0.3063 0.149 Uiso 1 1 calc R . .
C78 C 0.7117(3) 0.46231(15) 0.2982(3) 0.0940(16) Uani 1 1 d U . .
H78A H 0.6437 0.4662 0.2706 0.141 Uiso 1 1 calc R . .
H78B H 0.7516 0.4758 0.2701 0.141 Uiso 1 1 calc R . .
H78C H 0.7251 0.4764 0.3474 0.141 Uiso 1 1 calc R . .
C79 C 0.1909(7) 0.3829(3) 0.0006(6) 0.253(5) Uiso 1 1 d D . .
C80 C 0.1828(6) 0.4668(3) 0.0083(4) 0.157(3) Uiso 1 1 d . . .
C81 C 0.0668(5) 0.4391(3) 0.0649(5) 0.213(4) Uiso 1 1 d D . .

loop_
_atom_site_aniso_label
_atom_site_aniso_U_11
_atom_site_aniso_U_22
_atom_site_aniso_U_33
_atom_site_aniso_U_23
_atom_site_aniso_U_13
_atom_site_aniso_U_12
Pr1 0.01768(5) 0.01705(6) 0.03046(7) -0.00349(6) 0.00245(5) 0.00148(5)
Pr2 0.01831(5) 0.01669(6) 0.03293(7) -0.00147(6) 0.00205(5) 0.00244(5)
O1 0.0191(8) 0.0574(14) 0.0626(13) -0.0068(11) -0.0016(8) 0.0081(9)
O2 0.0281(9) 0.0592(14) 0.0439(12) -0.0141(11) -0.0093(8) 0.0017(10)
O3 0.0286(9) 0.0888(17) 0.0401(11) -0.0302(12) -0.0098(8) 0.0187(11)
O4 0.0592(12) 0.0420(12) 0.0394(12) 0.0015(10) -0.0139(10) 0.0206(11)
O5 0.0211(8) 0.0789(17) 0.0551(13) 0.0107(12) -0.0064(9) -0.0028(10)
O6 0.0190(8) 0.0415(11) 0.0528(12) 0.0140(10) -0.0005(8) -0.0027(8)
O7 0.0641(12) 0.0185(9) 0.0510(12) -0.0044(9) 0.0197(9) -0.0021(9)
O8 0.0447(9) 0.0258(10) 0.0546(11) 0.0017(9) 0.0221(8) -0.0037(8)
O9 0.0389(9) 0.0208(10) 0.0925(14) -0.0105(10) 0.0364(9) -0.0071(8)
O10 0.0423(10) 0.0281(10) 0.0468(11) -0.0042(9) -0.0011(9) 0.0148(9)
O11 0.0427(10) 0.0255(10) 0.0453(11) -0.0055(9) 0.0028(8) 0.0118(8)
O12 0.0483(10) 0.0245(10) 0.0436(11) -0.0014(9) 0.0071(8) 0.0102(9)
O13 0.0587(11) 0.0180(9) 0.0610(13) -0.0077(9) 0.0216(10) -0.0043(9)
O14 0.0508(10) 0.0263(10) 0.0566(12) -0.0051(9) 0.0259(9) -0.0135(9)
O15 0.0607(10) 0.0273(11) 0.1017(15) -0.0195(10) 0.0562(10) -0.0161(9)
O16 0.0467(10) 0.0290(10) 0.0361(10) -0.0047(9) -0.0010(8) 0.0164(9)
O17 0.0393(9) 0.0271(10) 0.0392(10) -0.0072(8) 0.0026(8) 0.0135(8)
O18 0.0473(10) 0.0213(9) 0.0497(12) -0.0039(9) 0.0011(9) 0.0091(9)
O19 0.0325(9) 0.0653(15) 0.0810(15) 0.0055(13) 0.0262(9) 0.0029(10)
O20 0.0736(13) 0.0402(12) 0.0423(12) 0.0004(10) 0.0152(10) -0.0093(11)
O21 0.0293(9) 0.0570(14) 0.0931(17) 0.0144(13) 0.0184(10) 0.0080(10)
O22 0.0506(10) 0.0323(11) 0.0353(10) 0.0016(9) 0.0060(8) 0.0051(9)
O23 0.0542(13) 0.089(2) 0.113(2) -0.0036(18) 0.0198(14) 0.0250(15)
N1 0.0367(11) 0.0657(14) 0.0699(16) -0.0030(14) 0.0237(11) -0.0021(12)
N2 0.060(2) 0.068(3) 0.053(2) -0.008(2) 0.024(2) -0.012(2)
N3 0.0556(13) 0.0624(17) 0.1000(18) 0.0301(15) 0.0399(13) 0.0150(14)
C1 0.0206(11) 0.0392(16) 0.0428(16) 0.0009(13) -0.0015(10) 0.0054(11)
C2 0.0207(10) 0.0382(15) 0.0345(14) 0.0007(12) -0.0012(10) 0.0068(11)
C3 0.0247(11) 0.0381(15) 0.0394(14) -0.0010(12) 0.0082(10) 0.0063(11)
C4 0.0254(11) 0.0350(15) 0.0313(13) -0.0008(12) 0.0035(10) 0.0032(11)
C5 0.0417(14) 0.0460(18) 0.0434(16) -0.0108(14) 0.0099(12) 0.0063(14)
C6 0.0554(17) 0.055(2) 0.0375(16) -0.0201(15) 0.0014(14) -0.0016(16)
C7 0.0330(13) 0.0507(19) 0.0453(17) -0.0093(15) -0.0063(12) -0.0056(14)
C8 0.0261(11) 0.0366(15) 0.0381(15) -0.0038(13) 0.0002(10) 0.0004(12)
C9 0.0217(10) 0.0300(13) 0.0270(12) 0.0018(11) 0.0012(9) 0.0022(10)
C10 0.0188(10) 0.0316(14) 0.0277(12) 0.0008(11) 0.0025(9) 0.0055(10)
C11 0.0231(11) 0.0414(16) 0.0284(13) -0.0072(12) -0.0009(10) 0.0063(11)
C12 0.0213(10) 0.0468(16) 0.0266(13) -0.0010(12) 0.0015(9) 0.0072(11)
C13 0.0294(12) 0.0430(16) 0.0356(15) -0.0048(13) -0.0015(11) 0.0139(12)
C14 0.0256(11) 0.0347(15) 0.0333(14) 0.0023(12) 0.0039(10) 0.0068(11)
C15 0.0424(13) 0.0388(16) 0.0366(14) 0.0127(13) 0.0122(11) 0.0131(13)
C16 0.0396(13) 0.0373(16) 0.0579(17) 0.0011(14) 0.0253(12) 0.0014(13)
C17 0.0643(17) 0.045(2) 0.094(2) 0.0140(18) 0.0424(17) -0.0048(17)
C18 0.0670(18) 0.045(2) 0.120(3) -0.005(2) 0.0513(19) -0.0182(17)
C19 0.0386(14) 0.069(2) 0.099(3) -0.032(2) 0.0287(16) -0.0206(16)
C20 0.0271(12) 0.0518(19) 0.0658(19) -0.0184(16) 0.0137(12) -0.0081(13)
C21 0.0241(10) 0.0362(15) 0.0406(14) -0.0080(12) 0.0135(10) -0.0005(11)
C22 0.0189(10) 0.0348(14) 0.0290(12) -0.0038(11) 0.0056(9) 0.0044(10)
C23 0.0191(10) 0.0313(14) 0.0320(13) 0.0025(11) 0.0031(9) 0.0023(10)
C24 0.0379(13) 0.0199(12) 0.0317(13) 0.0007(11) 0.0049(11) -0.0013(11)
C25 0.0402(12) 0.0207(12) 0.0340(13) -0.0038(11) 0.0123(10) -0.0014(11)
C26 0.0484(14) 0.0258(14) 0.0494(16) -0.0088(12) 0.0227(12) 0.0010(12)
C27 0.0406(13) 0.0369(16) 0.0483(16) -0.0080(13) 0.0215(11) -0.0029(13)
C28 0.0586(16) 0.048(2) 0.086(2) -0.0185(17) 0.0454(15) -0.0018(16)
C29 0.0496(15) 0.068(2) 0.091(2) -0.017(2) 0.0443(15) -0.0101(17)
C30 0.0484(14) 0.057(2) 0.071(2) -0.0097(17) 0.0327(14) -0.0182(15)
C31 0.0446(14) 0.0383(16) 0.0547(17) -0.0075(14) 0.0224(12) -0.0142(13)
C32 0.0347(12) 0.0337(15) 0.0376(14) -0.0048(12) 0.0124(10) -0.0087(12)
C33 0.0323(11) 0.0218(13) 0.0435(14) -0.0073(11) 0.0144(10) -0.0039(11)
C34 0.0301(11) 0.0268(14) 0.0452(15) -0.0048(12) 0.0136(10) -0.0021(11)
C35 0.0322(12) 0.0201(13) 0.0498(16) -0.0023(12) 0.0129(11) -0.0036(11)
C36 0.0314(11) 0.0251(13) 0.0441(15) 0.0040(12) 0.0132(10) 0.0047(11)
C37 0.0295(11) 0.0236(13) 0.0456(15) -0.0009(12) 0.0120(10) 0.0048(11)
C38 0.0367(13) 0.0319(15) 0.0462(16) -0.0009(13) 0.0076(12) 0.0070(12)
C39 0.0430(13) 0.0277(14) 0.0464(15) -0.0062(12) 0.0180(12) 0.0003(12)
C40 0.0616(18) 0.0468(19) 0.0490(18) -0.0087(16) 0.0126(15) 0.0040(16)
C41 0.073(2) 0.0410(18) 0.062(2) -0.0199(16) 0.0238(16) -0.0026(17)
C42 0.0728(18) 0.0296(16) 0.070(2) -0.0089(15) 0.0386(15) 0.0060(15)
C43 0.0549(15) 0.0255(14) 0.0592(17) 0.0023(13) 0.0294(13) 0.0075(13)
C44 0.0370(12) 0.0227(13) 0.0501(15) 0.0013(12) 0.0220(11) 0.0016(11)
C45 0.0294(11) 0.0226(13) 0.0469(15) 0.0045(12) 0.0153(10) 0.0023(10)
C46 0.0308(11) 0.0203(12) 0.0411(14) -0.0008(11) 0.0109(10) 0.0005(11)
C47 0.0353(12) 0.0203(13) 0.0371(14) 0.0003(11) 0.0032(11) -0.0029(11)
C48 0.0340(12) 0.0195(12) 0.0416(14) -0.0053(11) 0.0098(11) -0.0020(11)
C49 0.0314(17) 0.0232(14) 0.0336(18) -0.0048(13) 0.0034(14) 0.0034(14)
C49A 0.0314(17) 0.0232(14) 0.0336(18) -0.0048(13) 0.0034(14) 0.0034(14)
C50 0.0246(19) 0.0246(17) 0.0523(19) 0.0029(15) 0.0175(15) 0.0090(16)
C50A 0.0246(19) 0.0246(17) 0.0523(19) 0.0029(15) 0.0175(15) 0.0090(16)
C51 0.072(3) 0.043(2) 0.074(3) -0.015(2) 0.045(2) -0.008(2)
C51A 0.072(3) 0.043(2) 0.074(3) -0.015(2) 0.045(2) -0.008(2)
C52 0.070(3) 0.061(3) 0.078(3) -0.008(2) 0.055(2) -0.011(3)
C52A 0.070(3) 0.061(3) 0.078(3) -0.008(2) 0.055(2) -0.011(3)
C53 0.064(2) 0.037(2) 0.060(3) 0.007(2) 0.032(2) -0.011(2)
C53A 0.064(2) 0.037(2) 0.060(3) 0.007(2) 0.032(2) -0.011(2)
C54 0.0466(17) 0.0202(17) 0.0369(18) 0.0097(14) 0.0129(14) 0.0016(15)
C54A 0.0466(17) 0.0202(17) 0.0369(18) 0.0097(14) 0.0129(14) 0.0016(15)
C55 0.0423(13) 0.0240(13) 0.0447(15) -0.0046(12) 0.0162(11) -0.0069(12)
C56 0.0312(11) 0.0212(13) 0.0425(14) -0.0057(11) 0.0115(10) -0.0034(11)
C57 0.0326(11) 0.0224(13) 0.0499(15) -0.0064(12) 0.0165(11) -0.0047(11)
C58 0.0320(12) 0.0218(13) 0.0533(16) -0.0062(12) 0.0146(11) -0.0055(11)
C59 0.0343(12) 0.0269(14) 0.0356(14) -0.0001(11) 0.0119(10) 0.0052(11)
C60 0.0325(11) 0.0211(12) 0.0360(13) 0.0037(11) 0.0130(10) 0.0057(10)
C61 0.0327(12) 0.0286(14) 0.0418(15) -0.0015(12) 0.0084(11) 0.0032(11)
C62 0.0385(12) 0.0240(13) 0.0470(15) -0.0053(12) 0.0180(11) -0.0017(11)
C63 0.0447(15) 0.0366(17) 0.0583(19) -0.0122(15) 0.0125(14) -0.0024(14)
C64 0.0613(18) 0.0390(17) 0.065(2) -0.0209(16) 0.0176(16) -0.0073(16)
C65 0.0754(19) 0.0260(15) 0.068(2) -0.0057(14) 0.0360(16) 0.0029(15)
C66 0.0553(15) 0.0239(14) 0.0556(17) 0.0002(13) 0.0240(13) 0.0079(13)
C67 0.0381(12) 0.0196(13) 0.0507(15) 0.0020(12) 0.0218(11) 0.0021(11)
C68 0.0331(11) 0.0205(12) 0.0412(14) 0.0057(11) 0.0172(10) 0.0063(10)
C69 0.0324(11) 0.0235(13) 0.0362(13) 0.0019(11) 0.0129(10) 0.0020(11)
C70 0.0417(14) 0.054(2) 0.073(2) -0.0053(17) 0.0267(14) -0.0001(15)
C71 0.0676(19) 0.0787(18) 0.114(2) 0.012(2) 0.0215(19) -0.0101(19)
C72 0.0394(16) 0.107(3) 0.102(3) -0.017(3) 0.0238(17) 0.006(2)
C73 0.078(4) 0.073(4) 0.055(4) 0.015(4) -0.007(3) -0.023(4)
C74 0.079(4) 0.087(5) 0.073(4) -0.031(4) 0.038(3) -0.002(4)
C75 0.070(3) 0.077(3) 0.066(3) -0.003(3) 0.017(2) -0.020(3)
C76 0.0408(16) 0.094(3) 0.079(3) -0.002(2) 0.0161(16) -0.010(2)
C77 0.097(2) 0.088(2) 0.132(2) 0.032(2) 0.0633(19) 0.015(2)
C78 0.082(3) 0.065(3) 0.132(4) 0.019(3) 0.027(2) 0.004(2)

loop_
_atom_type_symbol
_atom_type_description
_atom_type_scat_dispersion_real
_atom_type_scat_dispersion_imag
_atom_type_scat_source
C C 0.0033 0.0016 'International Tables Vol C Tables 4.2.6.8 and 6.1.1.4'
H H 0.0000 0.0000 'International Tables Vol C Tables 4.2.6.8 and 6.1.1.4'
N N 0.0061 0.0033 'International Tables Vol C Tables 4.2.6.8 and 6.1.1.4'
O O 0.0106 0.0060 'International Tables Vol C Tables 4.2.6.8 and 6.1.1.4'
Pr Pr -0.2180 2.8214 'International Tables Vol C Tables 4.2.6.8 and 6.1.1.4'

loop_
_geom_angle_atom_site_label_1
_geom_angle_atom_site_label_2
_geom_angle_atom_site_label_3
_geom_angle
_geom_angle_site_symmetry_1
_geom_angle_site_symmetry_3
O2 Pr1 O5 134.88(8) . 4_465
O2 Pr1 O8 75.28(7) . .
O2 Pr1 O13 74.21(7) . .
O2 Pr1 O16 129.75(7) . .
O2 Pr1 O17 78.88(7) . .
O2 Pr1 O19 80.07(8) . .
O2 Pr1 O20 141.95(7) . .
O2 Pr1 C59 104.44(7) . .
O5 Pr1 O16 77.65(7) 4_465 .
O5 Pr1 O17 119.65(7) 4_465 .
O5 Pr1 O20 70.78(8) 4_465 .
O5 Pr1 C59 99.47(8) 4_465 .
O8 Pr1 O5 74.65(7) . 4_465
O8 Pr1 O16 82.11(7) . .
O8 Pr1 O17 69.45(6) . .
O8 Pr1 O20 142.06(7) . .
O8 Pr1 C59 75.24(7) . .
O13 Pr1 O5 96.32(7) . 4_465
O13 Pr1 O8 124.20(7) . .
O13 Pr1 O16 150.91(7) . .
O13 Pr1 O17 144.01(6) . .
O13 Pr1 O19 81.12(8) . .
O13 Pr1 O20 75.39(7) . .
O13 Pr1 C59 157.91(7) . .
O16 Pr1 O17 51.10(6) . .
O16 Pr1 O20 75.77(7) . .
O16 Pr1 C59 25.54(6) . .
O17 Pr1 C59 25.59(6) . .
O19 Pr1 O5 143.19(8) . 4_465
O19 Pr1 O8 136.46(7) . .
O19 Pr1 O16 86.99(8) . .
O19 Pr1 O17 70.96(7) . .
O19 Pr1 O20 73.09(8) . .
O19 Pr1 C59 76.97(8) . .
O20 Pr1 O17 115.66(7) . .
O20 Pr1 C59 95.34(7) . .
O1 Pr2 O4 108.13(8) . 4_465
O1 Pr2 O10 96.80(7) . .
O1 Pr2 O11 134.97(7) . .
O1 Pr2 O14 73.15(7) . .
O1 Pr2 O21 144.70(8) . .
O1 Pr2 O22 75.51(7) . .
O1 Pr2 C36 117.35(7) . .
O4 Pr2 O10 138.58(7) 4_465 .
O4 Pr2 O11 88.39(7) 4_465 .
O4 Pr2 O14 72.91(7) 4_465 .
O4 Pr2 O21 92.89(8) 4_465 .
O4 Pr2 O22 141.12(7) 4_465 .
O4 Pr2 C36 114.01(7) 4_465 .
O7 Pr2 O1 83.12(7) . .
O7 Pr2 O4 73.39(7) . 4_465
O7 Pr2 O10 143.82(7) . .
O7 Pr2 O11 141.79(6) . .
O7 Pr2 O14 129.57(7) . .
O7 Pr2 O21 75.99(8) . .
O7 Pr2 O22 68.61(7) . .
O7 Pr2 C36 151.69(8) . .
O10 Pr2 O11 51.50(6) . .
O10 Pr2 O21 84.39(7) . .
O10 Pr2 O22 76.33(7) . .
O10 Pr2 C36 25.46(6) . .
O11 Pr2 C36 26.04(6) . .
O14 Pr2 O10 83.86(7) . .
O14 Pr2 O11 72.44(7) . .
O14 Pr2 O21 141.57(7) . .
O14 Pr2 O22 140.35(6) . .
O14 Pr2 C36 77.43(7) . .
O21 Pr2 O11 71.62(7) . .
O21 Pr2 O22 70.50(7) . .
O21 Pr2 C36 76.35(8) . .
O22 Pr2 O11 116.98(7) . .
O22 Pr2 C36 96.40(7) . .
C1 O1 Pr2 138.19(18) . .
C1 O2 Pr1 150.60(17) . .
C13 O4 Pr2 164.2(2) . 4_666
C13 O5 Pr1 110.35(17) . 4_666
C24 O7 Pr2 141.27(19) . .
C24 O8 Pr1 142.16(17) . .
C36 O10 Pr2 96.43(16) . .
C36 O11 Pr2 91.93(15) . .
C47 O13 Pr1 147.3(2) . .
C47 O14 Pr2 140.81(18) . .
C59 O16 Pr1 95.62(16) . .
C59 O17 Pr1 93.37(15) . .
C70 O19 Pr1 144.0(2) . .
C73 O20 Pr1 126.2(4) . .
C70 N1 C71 120.0(3) . .
C70 N1 C72 123.4(3) . .
C71 N1 C72 116.5(3) . .
C73 N2 C74 121.0(8) . .
C73 N2 C75 127.7(8) . .
C74 N2 C75 111.4(7) . .
C76 N3 C77 120.7(4) . .
C76 N3 C78 123.7(4) . .
C77 N3 C78 115.6(4) . .
C80 N4 C79 107.7(6) . .
C81 N4 C79 150.3(7) . .
C81 N4 C80 101.6(6) . .
O1 C1 O2 123.2(2) . .
O1 C1 C2 119.2(3) . .
O2 C1 C2 117.5(2) . .
C3 C2 C1 119.6(2) . .
C3 C2 C11 118.8(2) . .
C11 C2 C1 121.6(2) . .
C2 C3 C4 121.5(2) . .
C3 C4 C9 118.9(2) . .
C5 C4 C3 121.2(3) . .
C5 C4 C9 119.8(2) . .
C6 C5 C4 121.4(3) . .
C5 C6 C7 119.0(3) . .
C8 C7 C6 121.2(3) . .
C7 C8 C9 121.7(3) . .
C8 C9 C4 116.8(2) . .
C10 C9 C4 120.2(2) . .
C10 C9 C8 123.0(2) . .
C9 C10 C12 121.6(2) . .
C11 C10 C9 118.4(2) . .
C11 C10 C12 119.9(2) . .
O3 C11 C2 120.1(2) . .
O3 C11 C10 117.9(2) . .
C10 C11 C2 122.0(2) . .
C10 C12 C22 114.9(2) . .
O4 C13 O5 120.9(2) . .
O4 C13 C14 120.7(3) . .
O5 C13 C14 118.3(2) . .
C15 C14 C13 119.9(2) . .
C15 C14 C23 119.2(2) . .
C23 C14 C13 120.9(2) . .
C14 C15 C16 121.3(3) . .
C15 C16 C17 121.2(3) . .
C15 C16 C21 118.8(3) . .
C17 C16 C21 119.9(3) . .
C18 C17 C16 120.2(3) . .
C17 C18 C19 120.3(3) . .
C20 C19 C18 121.5(3) . .
C19 C20 C21 120.5(3) . .
C16 C21 C20 117.5(3) . .
C16 C21 C22 120.3(2) . .
C22 C21 C20 122.0(3) . .
C21 C22 C12 121.9(2) . .
C23 C22 C12 119.8(2) . .
C23 C22 C21 118.3(2) . .
O6 C23 C14 120.8(2) . .
O6 C23 C22 118.0(2) . .
C22 C23 C14 121.1(2) . .
O7 C24 O8 124.2(3) . .
O7 C24 C25 117.6(3) . .
O8 C24 C25 118.2(2) . .
C26 C25 C24 119.5(2) . .
C26 C25 C34 118.4(2) . .
C34 C25 C24 122.0(2) . .
C25 C26 C27 121.8(3) . .
C26 C27 C28 121.6(3) . .
C26 C27 C32 119.4(3) . .
C28 C27 C32 119.1(3) . .
C29 C28 C27 121.0(3) . .
C28 C29 C30 119.9(3) . .
C31 C30 C29 121.2(3) . .
C30 C31 C32 121.3(3) . .
C27 C32 C33 119.4(2) . .
C31 C32 C27 117.4(3) . .
C31 C32 C33 123.2(3) . .
C32 C33 C35 120.8(2) . .
C34 C33 C32 118.9(2) . .
C34 C33 C35 120.3(2) . .
O9 C34 C25 119.2(2) . .
C33 C34 O9 118.7(2) . .
C33 C34 C25 122.1(2) . .
C45 C35 C33 114.0(2) 2_545 .
O10 C36 Pr2 58.10(14) . .
O10 C36 O11 120.1(2) . .
O10 C36 C37 120.4(2) . .
O11 C36 Pr2 62.03(13) . .
O11 C36 C37 119.5(2) . .
C37 C36 Pr2 177.2(2) . .
C38 C37 C36 119.7(2) . .
C38 C37 C46 118.6(2) . .
C46 C37 C36 121.7(2) . .
C37 C38 C39 122.0(3) . .
C38 C39 C40 122.0(3) . .
C38 C39 C44 118.6(3) . .
C40 C39 C44 119.4(3) . .
C41 C40 C39 121.0(3) . .
C40 C41 C42 119.8(3) . .
C43 C42 C41 121.7(3) . .
C42 C43 C44 120.6(3) . .
C39 C44 C43 117.3(3) . .
C45 C44 C39 119.8(2) . .
C45 C44 C43 122.9(2) . .
C44 C45 C35 121.0(2) . 2
C46 C45 C35 119.7(2) . 2
C46 C45 C44 119.4(2) . .
O12 C46 C37 119.1(2) . .
O12 C46 C45 119.4(2) . .
C45 C46 C37 121.5(2) . .
O13 C47 O14 123.5(3) . .
O13 C47 C48 118.9(3) . .
O14 C47 C48 117.5(2) . .
C49 C48 C47 119.7(3) . .
C49 C48 C57 118.1(3) . .
C49A C48 C47 118.8(3) . .
C49A C48 C57 118.3(3) . .
C57 C48 C47 121.9(3) . .
C48 C49 C50 118.9(5) . .
C50A C49A C48 124.1(5) . .
C49 C50 C51 117.4(6) . .
C55 C50 C49 123.3(5) . .
C55 C50 C51 119.1(5) . .
C49A C50A C55 114.4(5) . .
C51A C50A C49A 127.1(6) . .
C51A C50A C55 118.5(5) . .
C52 C51 C50 118.8(7) . .
C52A C51A C50A 124.4(7) . .
C51 C52 C53 121.4(7) . .
C51A C52A C53A 119.0(7) . .
C54 C53 C52 122.5(7) . .
C54A C53A C52A 118.0(6) . .
C53 C54 C55 116.4(5) . .
C53A C54A C55 126.8(6) . .
C50 C55 C54 120.2(4) . .
C50 C55 C54A 118.8(4) . .
C50 C55 C56 117.1(3) . .
C54 C55 C50A 118.8(4) . .
C54A C55 C50A 112.8(4) . .
C54A C55 C56 124.0(4) . .
C56 C55 C50A 120.9(3) . .
C56 C55 C54 120.3(3) . .
C55 C56 C58 120.7(2) . .
C57 C56 C55 119.2(2) . .
C57 C56 C58 120.1(2) . .
O15 C57 C48 120.7(2) . .
O15 C57 C56 117.5(2) . .
C56 C57 C48 121.7(3) . .
C56 C58 C68 115.8(2) . 2_655
O16 C59 Pr1 58.84(14) . .
O16 C59 C60 120.4(2) . .
O17 C59 Pr1 61.04(13) . .
O17 C59 O16 119.8(2) . .
O17 C59 C60 119.9(2) . .
C60 C59 Pr1 176.0(2) . .
C61 C60 C59 120.3(2) . .
C61 C60 C69 119.1(2) . .
C69 C60 C59 120.6(2) . .
C60 C61 C62 121.9(2) . .
C61 C62 C63 120.9(2) . .
C61 C62 C67 119.0(2) . .
C63 C62 C67 120.2(3) . .
C64 C63 C62 121.3(3) . .
C63 C64 C65 118.6(3) . .
C66 C65 C64 122.1(3) . .
C65 C66 C67 121.1(3) . .
C62 C67 C66 116.6(2) . .
C62 C67 C68 119.9(2) . .
C66 C67 C68 123.5(2) . .
C67 C68 C58 122.0(2) . 2_645
C69 C68 C58 118.9(2) . 2_645
C69 C68 C67 119.1(2) . .
O18 C69 C60 120.2(2) . .
O18 C69 C68 118.7(2) . .
C68 C69 C60 121.1(2) . .
O19 C70 N1 125.2(3) . .
O20 C73 N2 133.6(9) . .
O23 C76 N3 126.2(4) . .
O24 C79 N4 96.5(10) . .
O24A C80 N4 88.0(8) . .

loop_
_geom_bond_atom_site_label_1
_geom_bond_atom_site_label_2
_geom_bond_distance
_geom_bond_site_symmetry_2
Pr1 O2 2.4062(19) .
Pr1 O5 2.4628(18) 4_465
Pr1 O8 2.461(2) .
Pr1 O13 2.4243(19) .
Pr1 O16 2.5236(19) .
Pr1 O17 2.5725(18) .
Pr1 O19 2.449(2) .
Pr1 O20 2.543(2) .
Pr1 C59 2.935(3) .
Pr2 O1 2.4325(17) .
Pr2 O4 2.438(2) 4_465
Pr2 O7 2.3950(19) .
Pr2 O10 2.4863(19) .
Pr2 O11 2.5714(18) .
Pr2 O14 2.438(2) .
Pr2 O21 2.536(2) .
Pr2 O22 2.5447(19) .
Pr2 C36 2.910(3) .
O1 C1 1.256(3) .
O2 C1 1.273(4) .
O3 C11 1.363(3) .
O4 Pr2 2.438(2) 4_666
O4 C13 1.255(3) .
O5 Pr1 2.4628(17) 4_666
O5 C13 1.255(4) .
O6 C23 1.368(3) .
O7 C24 1.254(3) .
O8 C24 1.260(3) .
O9 C34 1.370(3) .
O10 C36 1.259(3) .
O11 C36 1.278(3) .
O12 C46 1.366(3) .
O13 C47 1.251(3) .
O14 C47 1.265(4) .
O15 C57 1.361(4) .
O16 C59 1.272(3) .
O17 C59 1.270(3) .
O18 C69 1.356(3) .
O19 C70 1.239(4) .
O20 C73 1.189(9) .
O23 C76 1.216(5) .
O24 C79 1.145(16) .
O24A C80 1.189(13) .
N1 C70 1.297(4) .
N1 C71 1.442(5) .
N1 C72 1.447(4) .
N2 C73 1.233(10) .
N2 C74 1.307(10) .
N2 C75 1.400(10) .
N3 C76 1.315(5) .
N3 C77 1.420(5) .
N3 C78 1.440(5) .
N4 C79 1.557(8) .
N4 C80 1.556(9) .
N4 C81 1.467(7) .
C1 C2 1.502(3) .
C2 C3 1.372(4) .
C2 C11 1.435(4) .
C3 C4 1.409(3) .
C4 C5 1.406(4) .
C4 C9 1.432(4) .
C5 C6 1.372(4) .
C6 C7 1.404(5) .
C7 C8 1.358(4) .
C8 C9 1.422(3) .
C9 C10 1.422(4) .
C10 C11 1.384(3) .
C10 C12 1.520(4) .
C12 C22 1.525(4) .
C13 C14 1.495(3) .
C14 C15 1.364(4) .
C14 C23 1.426(4) .
C15 C16 1.412(4) .
C16 C17 1.414(5) .
C16 C21 1.418(4) .
C17 C18 1.365(5) .
C18 C19 1.377(5) .
C19 C20 1.364(5) .
C20 C21 1.421(3) .
C21 C22 1.419(4) .
C22 C23 1.388(3) .
C24 C25 1.487(4) .
C25 C26 1.375(4) .
C25 C34 1.435(4) .
C26 C27 1.401(4) .
C27 C28 1.425(4) .
C27 C32 1.426(4) .
C28 C29 1.356(5) .
C29 C30 1.387(5) .
C30 C31 1.364(4) .
C31 C32 1.415(4) .
C32 C33 1.433(4) .
C33 C34 1.369(4) .
C33 C35 1.529(4) .
C35 C45 1.524(4) 2_545
C36 C37 1.493(4) .
C37 C38 1.368(4) .
C37 C46 1.433(3) .
C38 C39 1.414(4) .
C39 C40 1.419(4) .
C39 C44 1.422(4) .
C40 C41 1.358(5) .
C41 C42 1.379(5) .
C42 C43 1.368(4) .
C43 C44 1.424(4) .
C44 C45 1.419(4) .
C45 C35 1.524(4) 2
C45 C46 1.377(4) .
C47 C48 1.501(4) .
C48 C49 1.357(7) .
C48 C49A 1.408(7) .
C48 C57 1.423(4) .
C49 C50 1.413(8) .
C49A C50A 1.403(9) .
C50 C51 1.465(10) .
C50 C55 1.368(7) .
C50A C51A 1.363(10) .
C50A C55 1.504(7) .
C51 C52 1.344(10) .
C51A C52A 1.361(10) .
C52 C53 1.408(10) .
C52A C53A 1.399(11) .
C53 C54 1.357(10) .
C53A C54A 1.361(10) .
C54 C55 1.477(7) .
C54A C55 1.392(7) .
C55 C56 1.418(4) .
C56 C57 1.378(4) .
C56 C58 1.518(4) .
C58 C68 1.525(3) 2_655
C59 C60 1.482(4) .
C60 C61 1.371(4) .
C60 C69 1.434(3) .
C61 C62 1.407(4) .
C62 C63 1.411(4) .
C62 C67 1.425(4) .
C63 C64 1.367(4) .
C64 C65 1.397(4) .
C65 C66 1.358(4) .
C66 C67 1.426(4) .
C67 C68 1.428(4) .
C68 C58 1.525(3) 2_645
C68 C69 1.390(4) .
